data_7015000
loop_
_publ_author_name
'Albrecht, Carolin'
'Bode, Maren'
'P\'erez, Janaina Marinas'
'Daniels, J\"org'
'Schnakenburg, Gregor'
'Streubel, Rainer'

_publ_section_title
;
 First examples of oxaphosphirane pentacarbonylchromium(0) and
 -molybdenum(0) complexes: synthesis, structures and reactions
;
_journal_issue 11
_journal_name_full 'Dalton Transactions'
_journal_page_first 2654
_journal_paper_doi 10.1039/c0dt01509a
_journal_volume 40
_journal_year 2011
_chemical_formula_moiety 'C17 H19 Cr O6 P'
_chemical_formula_sum 'C17 H19 Cr O6 P'
_chemical_formula_weight 402.29
_chemical_name_systematic
;
?
;
_space_group_IT_number 2
_symmetry_cell_setting triclinic
_symmetry_space_group_name_Hall '-P 1'
_symmetry_space_group_name_H-M 'P -1'
_atom_sites_solution_hydrogens geom
_atom_sites_solution_primary direct
_atom_sites_solution_secondary difmap
_cell_angle_alpha 87.438(3)
_cell_angle_beta 86.721(4)
_cell_angle_gamma 88.908(4)
_cell_formula_units_Z 4
_cell_length_a 9.2548(4)
_cell_length_b 13.4470(9)
_cell_length_c 15.3120(9)
_cell_measurement_reflns_used 15981
_cell_measurement_temperature 123(2)
_cell_measurement_theta_max 30.03
_cell_measurement_theta_min 1.00
_cell_volume 1900.29(19)
_computing_cell_refinement 'HKL Scalepack (Otwinowski & Minor 1997)'
_computing_data_collection 'HKL Denzo and Scalepack (Otwinowski & Minor 1997)'
_computing_data_reduction 'HKL Denzo and Scalepack (Otwinowski & Minor 1997)'
_computing_molecular_graphics 'DIAMOND (Brandenburg, 1999)'
_computing_publication_material 'SHELXL97 (Sheldrick, 1997)'
_computing_structure_refinement 'SHELXL-97 (Sheldrick, 1997)'
_computing_structure_solution 'SHELXS-97 (Sheldrick, 1990)'
_diffrn_ambient_temperature 123(2)
_diffrn_detector_area_resol_mean 9
_diffrn_measured_fraction_theta_full 0.997
_diffrn_measured_fraction_theta_max 0.997
_diffrn_measurement_device '95mm CCD camera on \k-goniostat'
_diffrn_measurement_device_type 'Nonius KappaCCD'
_diffrn_measurement_method 'CCD rotation images, thick slices'
_diffrn_radiation_monochromator 'horizonally mounted graphite crystal'
_diffrn_radiation_type MoK\a
_diffrn_radiation_wavelength 0.71073
_diffrn_reflns_av_R_equivalents 0.0799
_diffrn_reflns_av_sigmaI/netI 0.0962
_diffrn_reflns_limit_h_max 11
_diffrn_reflns_limit_h_min -11
_diffrn_reflns_limit_k_max 15
_diffrn_reflns_limit_k_min -15
_diffrn_reflns_limit_l_max 18
_diffrn_reflns_limit_l_min -18
_diffrn_reflns_number 16880
_diffrn_reflns_theta_full 25.00
_diffrn_reflns_theta_max 25.00
_diffrn_reflns_theta_min 1.97
_exptl_absorpt_coefficient_mu 0.714
_exptl_absorpt_correction_T_max 0.9720
_exptl_absorpt_correction_T_min 0.8306
_exptl_absorpt_correction_type multi-scan
_exptl_crystal_colour colourless
_exptl_crystal_density_diffrn 1.406
_exptl_crystal_density_method 'not measured'
_exptl_crystal_description plate
_exptl_crystal_F_000 832
_exptl_crystal_size_max 0.27
_exptl_crystal_size_mid 0.17
_exptl_crystal_size_min 0.04
_refine_diff_density_max 0.655
_refine_diff_density_min -0.703
_refine_diff_density_rms 0.095
_refine_ls_extinction_method none
_refine_ls_goodness_of_fit_ref 1.030
_refine_ls_hydrogen_treatment constr
_refine_ls_matrix_type full
_refine_ls_number_parameters 463
_refine_ls_number_reflns 6658
_refine_ls_number_restraints 0
_refine_ls_restrained_S_all 1.030
_refine_ls_R_factor_all 0.0948
_refine_ls_R_factor_gt 0.0572
_refine_ls_shift/su_max 0.000
_refine_ls_shift/su_mean 0.000
_refine_ls_structure_factor_coef Fsqd
_refine_ls_weighting_details 'calc w=1/[\s^2^(Fo^2^)+(0.0721P)^2^+0.0000P] where P=(Fo^2^+2Fc^2^)/3'
_refine_ls_weighting_scheme calc
_refine_ls_wR_factor_gt 0.1370
_refine_ls_wR_factor_ref 0.1496
_reflns_number_gt 4455
_reflns_number_total 6658
_reflns_threshold_expression >2sigma(I)
_cod_data_source_file C0DT01509A.TXT
_cod_data_source_block joerg01
_cod_depositor_comments
;
The following automatic conversions were performed:
'_symmetry_cell_setting' value 'Triclinic' changed to 'triclinic'
according to '/home/saulius/struct/CIF-dictionaries/cif_core.dic'
dictionary named 'cif_core.dic' version 2.4.1 from
2010-06-29.

'_exptl_absorpt_correction_type' value 'Multi-Scan' changed
to 'multi-scan' according to
'/home/saulius/struct/CIF-dictionaries/cif_core.dic' dictionary named
'cif_core.dic' version 2.4.1 from 2010-06-29.

Automatic conversion script
Id: cif_fix_enum 1555 2011-01-17 13:19:09Z saulius 
;
_cod_database_code 7015000

loop_
_symmetry_equiv_pos_as_xyz
'x, y, z'
'-x, -y, -z'

loop_
_atom_site_label
_atom_site_type_symbol
_atom_site_fract_x
_atom_site_fract_y
_atom_site_fract_z
_atom_site_U_iso_or_equiv
_atom_site_adp_type
_atom_site_occupancy
_atom_site_symmetry_multiplicity
_atom_site_calc_flag
_atom_site_refinement_flags
_atom_site_disorder_assembly
_atom_site_disorder_group
C1 C 0.8271(4) 0.3095(3) 0.1598(3) 0.0279(10) Uani 1 1 d . . .
H1A H 0.9141 0.2726 0.1809 0.034 Uiso 1 1 calc R . .
C2 C 0.8054(5) 0.3036(4) 0.0644(3) 0.0362(12) Uani 1 1 d . . .
H2C H 0.8937 0.3243 0.0306 0.054 Uiso 1 1 calc R . .
H2B H 0.7246 0.3476 0.0484 0.054 Uiso 1 1 calc R . .
H2A H 0.7835 0.2349 0.0515 0.054 Uiso 1 1 calc R . .
C3 C 0.8697(4) 0.4037(3) 0.3240(3) 0.0227(10) Uani 1 1 d . . .
C4 C 0.9895(4) 0.4806(3) 0.3080(3) 0.0255(10) Uani 1 1 d . . .
C5 C 0.9661(4) 0.5532(3) 0.3640(3) 0.0263(10) Uani 1 1 d . . .
C6 C 0.8328(4) 0.5357(3) 0.4187(3) 0.0236(10) Uani 1 1 d . . .
C7 C 0.7760(4) 0.4486(3) 0.3972(3) 0.0224(10) Uani 1 1 d . . .
C8 C 0.9245(5) 0.2996(3) 0.3488(3) 0.0317(11) Uani 1 1 d . . .
H8A H 0.9645 0.2993 0.4067 0.047 Uiso 1 1 calc R . .
H8B H 1.0001 0.2793 0.3054 0.047 Uiso 1 1 calc R . .
H8C H 0.8442 0.2529 0.3502 0.047 Uiso 1 1 calc R . .
C9 C 1.1111(4) 0.4674(4) 0.2393(3) 0.0385(13) Uani 1 1 d . . .
H9A H 1.0710 0.4638 0.1817 0.058 Uiso 1 1 calc R . .
H9B H 1.1652 0.4058 0.2529 0.058 Uiso 1 1 calc R . .
H9C H 1.1762 0.5242 0.2388 0.058 Uiso 1 1 calc R . .
C10 C 1.0591(5) 0.6429(4) 0.3748(3) 0.0379(12) Uani 1 1 d . . .
H10A H 1.1384 0.6444 0.3296 0.057 Uiso 1 1 calc R . .
H10B H 1.0990 0.6384 0.4328 0.057 Uiso 1 1 calc R . .
H10C H 0.9999 0.7038 0.3690 0.057 Uiso 1 1 calc R . .
C11 C 0.7752(5) 0.6037(4) 0.4885(3) 0.0351(12) Uani 1 1 d . . .
H11A H 0.7672 0.6718 0.4635 0.053 Uiso 1 1 calc R . .
H11B H 0.8413 0.6021 0.5363 0.053 Uiso 1 1 calc R . .
H11C H 0.6795 0.5813 0.5111 0.053 Uiso 1 1 calc R . .
C12 C 0.6484(4) 0.3935(3) 0.4382(3) 0.0284(10) Uani 1 1 d . . .
H12A H 0.6820 0.3332 0.4696 0.043 Uiso 1 1 calc R . .
H12B H 0.5853 0.3752 0.3924 0.043 Uiso 1 1 calc R . .
H12C H 0.5943 0.4362 0.4792 0.043 Uiso 1 1 calc R . .
C13 C 0.5218(5) 0.6517(4) 0.1214(3) 0.0308(11) Uani 1 1 d . . .
C14 C 0.7705(4) 0.5567(3) 0.0741(3) 0.0266(10) Uani 1 1 d . . .
C15 C 0.7365(4) 0.6509(4) 0.2274(3) 0.0267(10) Uani 1 1 d . . .
C16 C 0.5097(5) 0.5468(3) 0.2751(3) 0.0299(11) Uani 1 1 d . . .
C17 C 0.5135(4) 0.4608(4) 0.1210(3) 0.0288(11) Uani 1 1 d . . .
C18 C 0.2931(5) 1.1770(4) 0.1399(3) 0.0342(11) Uani 1 1 d . . .
H18A H 0.3721 1.2219 0.1549 0.041 Uiso 1 1 calc R . .
C19 C 0.2630(5) 1.1779(4) 0.0455(3) 0.0437(13) Uani 1 1 d . . .
H19C H 0.3531 1.1649 0.0107 0.066 Uiso 1 1 calc R . .
H19B H 0.2230 1.2432 0.0274 0.066 Uiso 1 1 calc R . .
H19A H 0.1930 1.1262 0.0360 0.066 Uiso 1 1 calc R . .
C20 C 0.3601(4) 1.0937(3) 0.3140(3) 0.0219(10) Uani 1 1 d . . .
C21 C 0.2704(4) 1.0498(3) 0.3909(3) 0.0221(10) Uani 1 1 d . . .
C22 C 0.3366(4) 0.9686(3) 0.4230(3) 0.0241(10) Uani 1 1 d . . .
C23 C 0.4766(4) 0.9513(3) 0.3718(3) 0.0282(11) Uani 1 1 d . . .
C24 C 0.4915(4) 1.0237(3) 0.3081(3) 0.0259(10) Uani 1 1 d . . .
C25 C 0.3999(5) 1.2031(3) 0.3250(3) 0.0310(11) Uani 1 1 d . . .
H25A H 0.4387 1.2098 0.3827 0.047 Uiso 1 1 calc R . .
H25B H 0.3132 1.2456 0.3202 0.047 Uiso 1 1 calc R . .
H25C H 0.4730 1.2236 0.2792 0.047 Uiso 1 1 calc R . .
C26 C 0.1335(4) 1.1010(3) 0.4256(3) 0.0276(10) Uani 1 1 d . . .
H26A H 0.0627 1.1045 0.3803 0.041 Uiso 1 1 calc R . .
H26B H 0.1557 1.1685 0.4418 0.041 Uiso 1 1 calc R . .
H26C H 0.0932 1.0632 0.4773 0.041 Uiso 1 1 calc R . .
C27 C 0.2859(5) 0.9003(4) 0.4985(3) 0.0353(12) Uani 1 1 d . . .
H27A H 0.2550 0.8374 0.4763 0.053 Uiso 1 1 calc R . .
H27B H 0.2044 0.9317 0.5311 0.053 Uiso 1 1 calc R . .
H27C H 0.3654 0.8874 0.5373 0.053 Uiso 1 1 calc R . .
C28 C 0.5794(5) 0.8692(4) 0.3947(3) 0.0363(12) Uani 1 1 d . . .
H28A H 0.5305 0.8052 0.3938 0.054 Uiso 1 1 calc R . .
H28B H 0.6129 0.8781 0.4534 0.054 Uiso 1 1 calc R . .
H28C H 0.6625 0.8700 0.3521 0.054 Uiso 1 1 calc R . .
C29 C 0.6146(4) 1.0391(4) 0.2413(3) 0.0389(13) Uani 1 1 d . . .
H29C H 0.6834 0.9830 0.2456 0.058 Uiso 1 1 calc R . .
H29B H 0.6637 1.1010 0.2520 0.058 Uiso 1 1 calc R . .
H29A H 0.5774 1.0434 0.1826 0.058 Uiso 1 1 calc R . .
C30 C 0.0775(5) 0.8068(4) 0.1462(3) 0.0417(13) Uani 1 1 d . . .
C31 C 0.2877(4) 0.9256(3) 0.0782(3) 0.0280(10) Uani 1 1 d . . .
C32 C 0.0141(5) 0.9963(4) 0.1244(3) 0.0375(12) Uani 1 1 d . . .
C33 C 0.0395(4) 0.9201(3) 0.2848(3) 0.0290(11) Uani 1 1 d . . .
C34 C 0.2931(5) 0.8382(4) 0.2394(3) 0.0291(11) Uani 1 1 d . . .
Cr1 Cr 0.63521(6) 0.55029(5) 0.17306(4) 0.02111(19) Uani 1 1 d . . .
Cr2 Cr 0.15995(7) 0.92292(5) 0.18119(4) 0.0234(2) Uani 1 1 d . . .
O1 O 0.6938(3) 0.2997(2) 0.2184(2) 0.0284(7) Uani 1 1 d . . .
O2 O 0.4523(3) 0.7116(3) 0.0888(2) 0.0427(9) Uani 1 1 d . . .
O3 O 0.8524(3) 0.5624(2) 0.0155(2) 0.0384(8) Uani 1 1 d . . .
O4 O 0.7864(3) 0.7167(3) 0.2593(2) 0.0386(8) Uani 1 1 d . . .
O5 O 0.4325(3) 0.5483(3) 0.3371(2) 0.0394(9) Uani 1 1 d . . .
O6 O 0.4342(3) 0.4093(3) 0.0900(2) 0.0403(9) Uani 1 1 d . . .
O8 O 0.0274(4) 0.7341(3) 0.1250(3) 0.0659(13) Uani 1 1 d . . .
O7 O 0.1608(3) 1.1780(2) 0.2005(2) 0.0318(8) Uani 1 1 d . . .
O9 O 0.3651(3) 0.9266(2) 0.0176(2) 0.0342(8) Uani 1 1 d . . .
O10 O -0.0782(3) 1.0384(3) 0.0908(2) 0.0534(11) Uani 1 1 d . . .
O11 O -0.0364(3) 0.9151(3) 0.3476(2) 0.0408(9) Uani 1 1 d . . .
O12 O 0.3625(4) 0.7781(3) 0.2734(2) 0.0435(9) Uani 1 1 d . . .
P1 P 0.76624(11) 0.41173(8) 0.22401(7) 0.0211(3) Uani 1 1 d . . .
P2 P 0.25822(11) 1.07405(9) 0.21575(8) 0.0230(3) Uani 1 1 d . . .

loop_
_atom_site_aniso_label
_atom_site_aniso_U_11
_atom_site_aniso_U_22
_atom_site_aniso_U_33
_atom_site_aniso_U_23
_atom_site_aniso_U_13
_atom_site_aniso_U_12
C1 0.030(2) 0.017(3) 0.037(3) -0.005(2) 0.0021(19) 0.0013(18)
C2 0.042(3) 0.027(3) 0.040(3) -0.014(2) 0.001(2) 0.001(2)
C3 0.025(2) 0.014(2) 0.028(3) 0.001(2) -0.0002(17) 0.0034(17)
C4 0.022(2) 0.028(3) 0.026(3) 0.002(2) -0.0038(17) 0.0019(18)
C5 0.025(2) 0.026(3) 0.029(3) 0.007(2) -0.0113(18) -0.0054(18)
C6 0.024(2) 0.017(2) 0.030(3) 0.000(2) -0.0055(18) 0.0031(17)
C7 0.021(2) 0.024(3) 0.023(2) 0.001(2) -0.0043(16) 0.0031(17)
C8 0.036(2) 0.021(3) 0.037(3) 0.001(2) -0.006(2) 0.0080(19)
C9 0.021(2) 0.050(4) 0.044(3) -0.004(3) 0.003(2) -0.001(2)
C10 0.029(2) 0.033(3) 0.052(3) 0.003(3) -0.008(2) -0.012(2)
C11 0.030(2) 0.035(3) 0.041(3) -0.007(3) -0.003(2) -0.003(2)
C12 0.027(2) 0.023(3) 0.035(3) 0.001(2) -0.0002(19) -0.0009(18)
C13 0.031(2) 0.030(3) 0.031(3) -0.004(2) 0.000(2) 0.003(2)
C14 0.029(2) 0.020(3) 0.032(3) 0.000(2) -0.006(2) 0.0023(18)
C15 0.025(2) 0.022(3) 0.033(3) -0.003(2) -0.0026(18) 0.0079(19)
C16 0.028(2) 0.025(3) 0.037(3) 0.000(2) -0.010(2) 0.0048(19)
C17 0.028(2) 0.029(3) 0.029(3) 0.002(2) -0.0059(19) 0.006(2)
C18 0.040(3) 0.024(3) 0.036(3) 0.005(2) 0.007(2) -0.001(2)
C19 0.053(3) 0.031(3) 0.046(3) 0.008(3) 0.005(2) 0.007(2)
C20 0.022(2) 0.015(2) 0.029(3) 0.000(2) -0.0009(17) 0.0009(16)
C21 0.020(2) 0.019(2) 0.027(2) -0.003(2) -0.0007(17) -0.0007(17)
C22 0.022(2) 0.023(3) 0.028(3) 0.000(2) -0.0059(17) 0.0006(18)
C23 0.022(2) 0.027(3) 0.038(3) -0.012(2) -0.0113(18) 0.0015(18)
C24 0.015(2) 0.026(3) 0.037(3) -0.002(2) -0.0008(17) -0.0006(17)
C25 0.033(2) 0.019(3) 0.041(3) -0.002(2) 0.001(2) -0.0068(19)
C26 0.025(2) 0.021(3) 0.036(3) 0.001(2) 0.0028(18) 0.0025(18)
C27 0.035(3) 0.029(3) 0.041(3) 0.003(2) -0.001(2) 0.002(2)
C28 0.027(2) 0.032(3) 0.050(3) -0.003(3) -0.013(2) 0.007(2)
C29 0.022(2) 0.042(3) 0.052(3) 0.003(3) 0.007(2) 0.002(2)
C30 0.040(3) 0.048(4) 0.037(3) -0.009(3) 0.011(2) -0.016(2)
C31 0.026(2) 0.022(3) 0.036(3) -0.006(2) -0.005(2) 0.0016(18)
C32 0.029(3) 0.050(4) 0.033(3) -0.003(3) 0.006(2) -0.005(2)
C33 0.026(2) 0.027(3) 0.035(3) -0.004(2) -0.003(2) -0.0063(19)
C34 0.039(3) 0.020(3) 0.028(3) -0.004(2) 0.001(2) -0.004(2)
Cr1 0.0192(3) 0.0186(4) 0.0254(4) -0.0002(3) -0.0012(3) 0.0028(3)
Cr2 0.0230(4) 0.0225(4) 0.0246(4) -0.0011(3) 0.0007(3) -0.0039(3)
O1 0.0274(15) 0.0226(18) 0.0353(18) -0.0010(15) -0.0013(13) -0.0050(12)
O2 0.0470(19) 0.039(2) 0.041(2) 0.0050(18) -0.0077(16) 0.0194(17)
O3 0.0362(18) 0.036(2) 0.041(2) 0.0023(17) 0.0073(16) 0.0019(15)
O4 0.0404(19) 0.029(2) 0.048(2) -0.0106(18) -0.0073(15) -0.0016(15)
O5 0.0355(18) 0.047(2) 0.033(2) 0.0026(17) 0.0079(15) 0.0135(15)
O6 0.0363(19) 0.036(2) 0.050(2) -0.0106(18) -0.0100(15) -0.0044(16)
O8 0.082(3) 0.063(3) 0.053(3) -0.024(2) 0.024(2) -0.045(2)
O7 0.0312(16) 0.0260(19) 0.0371(19) 0.0017(16) 0.0007(13) 0.0111(13)
O9 0.0348(17) 0.032(2) 0.035(2) 0.0005(16) 0.0062(15) 0.0018(14)
O10 0.0337(19) 0.078(3) 0.048(2) 0.004(2) -0.0073(17) 0.0118(19)
O11 0.0380(18) 0.047(2) 0.037(2) -0.0076(18) 0.0087(16) -0.0134(16)
O12 0.061(2) 0.023(2) 0.048(2) -0.0018(18) -0.0147(18) 0.0048(17)
P1 0.0192(5) 0.0179(6) 0.0262(7) -0.0007(5) 0.0000(4) 0.0000(4)
P2 0.0220(6) 0.0190(6) 0.0274(7) 0.0021(5) 0.0013(4) 0.0017(4)

loop_
_atom_type_symbol
_atom_type_description
_atom_type_scat_dispersion_real
_atom_type_scat_dispersion_imag
_atom_type_scat_source
C C 0.0033 0.0016 'International Tables Vol C Tables 4.2.6.8 and 6.1.1.4'
H H 0.0000 0.0000 'International Tables Vol C Tables 4.2.6.8 and 6.1.1.4'
Cr Cr 0.3209 0.6236 'International Tables Vol C Tables 4.2.6.8 and 6.1.1.4'
O O 0.0106 0.0060 'International Tables Vol C Tables 4.2.6.8 and 6.1.1.4'
P P 0.1023 0.0942 'International Tables Vol C Tables 4.2.6.8 and 6.1.1.4'

loop_
_geom_angle_atom_site_label_1
_geom_angle_atom_site_label_2
_geom_angle_atom_site_label_3
_geom_angle
_geom_angle_site_symmetry_1
_geom_angle_site_symmetry_3
_geom_angle_publ_flag
O1 C1 C2 115.4(3) . . ?
O1 C1 P1 60.38(19) . . ?
C2 C1 P1 124.0(4) . . ?
O1 C1 H1A 115.1 . . ?
C2 C1 H1A 115.1 . . ?
P1 C1 H1A 115.1 . . ?
C1 C2 H2C 109.5 . . ?
C1 C2 H2B 109.5 . . ?
H2C C2 H2B 109.5 . . ?
C1 C2 H2A 109.5 . . ?
H2C C2 H2A 109.5 . . ?
H2B C2 H2A 109.5 . . ?
C7 C3 C8 112.4(4) . . ?
C7 C3 C4 102.2(3) . . ?
C8 C3 C4 114.0(3) . . ?
C7 C3 P1 107.7(3) . . ?
C8 C3 P1 114.3(3) . . ?
C4 C3 P1 105.2(3) . . ?
C5 C4 C9 129.5(4) . . ?
C5 C4 C3 108.8(4) . . ?
C9 C4 C3 121.7(4) . . ?
C4 C5 C6 110.7(4) . . ?
C4 C5 C10 127.7(4) . . ?
C6 C5 C10 121.6(4) . . ?
C7 C6 C5 108.7(4) . . ?
C7 C6 C11 127.1(4) . . ?
C5 C6 C11 124.2(4) . . ?
C6 C7 C12 129.8(4) . . ?
C6 C7 C3 109.6(3) . . ?
C12 C7 C3 120.5(4) . . ?
C3 C8 H8A 109.5 . . ?
C3 C8 H8B 109.5 . . ?
H8A C8 H8B 109.5 . . ?
C3 C8 H8C 109.5 . . ?
H8A C8 H8C 109.5 . . ?
H8B C8 H8C 109.5 . . ?
C4 C9 H9A 109.5 . . ?
C4 C9 H9B 109.5 . . ?
H9A C9 H9B 109.5 . . ?
C4 C9 H9C 109.5 . . ?
H9A C9 H9C 109.5 . . ?
H9B C9 H9C 109.5 . . ?
C5 C10 H10A 109.5 . . ?
C5 C10 H10B 109.5 . . ?
H10A C10 H10B 109.5 . . ?
C5 C10 H10C 109.5 . . ?
H10A C10 H10C 109.5 . . ?
H10B C10 H10C 109.5 . . ?
C6 C11 H11A 109.5 . . ?
C6 C11 H11B 109.5 . . ?
H11A C11 H11B 109.5 . . ?
C6 C11 H11C 109.5 . . ?
H11A C11 H11C 109.5 . . ?
H11B C11 H11C 109.5 . . ?
C7 C12 H12A 109.5 . . ?
C7 C12 H12B 109.5 . . ?
H12A C12 H12B 109.5 . . ?
C7 C12 H12C 109.5 . . ?
H12A C12 H12C 109.5 . . ?
H12B C12 H12C 109.5 . . ?
O2 C13 Cr1 178.4(4) . . ?
O3 C14 Cr1 178.6(4) . . ?
O4 C15 Cr1 173.8(4) . . ?
O5 C16 Cr1 177.6(4) . . ?
O6 C17 Cr1 176.9(4) . . ?
C19 C18 O7 114.3(4) . . ?
C19 C18 P2 124.3(4) . . ?
O7 C18 P2 60.1(2) . . ?
C19 C18 H18A 115.3 . . ?
O7 C18 H18A 115.3 . . ?
P2 C18 H18A 115.3 . . ?
C18 C19 H19C 109.5 . . ?
C18 C19 H19B 109.5 . . ?
H19C C19 H19B 109.5 . . ?
C18 C19 H19A 109.5 . . ?
H19C C19 H19A 109.5 . . ?
H19B C19 H19A 109.5 . . ?
C21 C20 C24 103.1(3) . . ?
C21 C20 C25 113.1(4) . . ?
C24 C20 C25 113.2(3) . . ?
C21 C20 P2 106.3(3) . . ?
C24 C20 P2 106.2(3) . . ?
C25 C20 P2 114.0(3) . . ?
C22 C21 C20 109.6(4) . . ?
C22 C21 C26 128.8(4) . . ?
C20 C21 C26 121.4(4) . . ?
C21 C22 C23 109.9(4) . . ?
C21 C22 C27 128.0(4) . . ?
C23 C22 C27 122.1(4) . . ?
C24 C23 C28 128.8(4) . . ?
C24 C23 C22 108.4(4) . . ?
C28 C23 C22 122.7(4) . . ?
C23 C24 C29 128.3(4) . . ?
C23 C24 C20 109.1(4) . . ?
C29 C24 C20 122.7(4) . . ?
C20 C25 H25A 109.5 . . ?
C20 C25 H25B 109.5 . . ?
H25A C25 H25B 109.5 . . ?
C20 C25 H25C 109.5 . . ?
H25A C25 H25C 109.5 . . ?
H25B C25 H25C 109.5 . . ?
C21 C26 H26A 109.5 . . ?
C21 C26 H26B 109.5 . . ?
H26A C26 H26B 109.5 . . ?
C21 C26 H26C 109.5 . . ?
H26A C26 H26C 109.5 . . ?
H26B C26 H26C 109.5 . . ?
C22 C27 H27A 109.5 . . ?
C22 C27 H27B 109.5 . . ?
H27A C27 H27B 109.5 . . ?
C22 C27 H27C 109.5 . . ?
H27A C27 H27C 109.5 . . ?
H27B C27 H27C 109.5 . . ?
C23 C28 H28A 109.5 . . ?
C23 C28 H28B 109.5 . . ?
H28A C28 H28B 109.5 . . ?
C23 C28 H28C 109.5 . . ?
H28A C28 H28C 109.5 . . ?
H28B C28 H28C 109.5 . . ?
C24 C29 H29C 109.5 . . ?
C24 C29 H29B 109.5 . . ?
H29C C29 H29B 109.5 . . ?
C24 C29 H29A 109.5 . . ?
H29C C29 H29A 109.5 . . ?
H29B C29 H29A 109.5 . . ?
O8 C30 Cr2 179.2(6) . . ?
O9 C31 Cr2 179.1(4) . . ?
O10 C32 Cr2 177.6(5) . . ?
O11 C33 Cr2 177.5(4) . . ?
O12 C34 Cr2 171.9(4) . . ?
C13 Cr1 C16 90.88(19) . . ?
C13 Cr1 C17 85.84(19) . . ?
C16 Cr1 C17 89.72(19) . . ?
C13 Cr1 C15 88.2(2) . . ?
C16 Cr1 C15 86.21(19) . . ?
C17 Cr1 C15 172.77(18) . . ?
C13 Cr1 C14 90.46(19) . . ?
C16 Cr1 C14 176.63(18) . . ?
C17 Cr1 C14 93.46(19) . . ?
C15 Cr1 C14 90.74(18) . . ?
C13 Cr1 P1 172.90(15) . . ?
C16 Cr1 P1 91.78(14) . . ?
C17 Cr1 P1 87.59(14) . . ?
C15 Cr1 P1 98.50(14) . . ?
C14 Cr1 P1 87.25(14) . . ?
C30 Cr2 C33 90.82(19) . . ?
C30 Cr2 C32 88.4(2) . . ?
C33 Cr2 C32 88.9(2) . . ?
C30 Cr2 C34 86.3(2) . . ?
C33 Cr2 C34 88.71(19) . . ?
C32 Cr2 C34 174.1(2) . . ?
C30 Cr2 C31 90.14(19) . . ?
C33 Cr2 C31 178.13(18) . . ?
C32 Cr2 C31 92.77(19) . . ?
C34 Cr2 C31 89.74(19) . . ?
C30 Cr2 P2 175.92(18) . . ?
C33 Cr2 P2 91.35(14) . . ?
C32 Cr2 P2 88.19(16) . . ?
C34 Cr2 P2 97.23(14) . . ?
C31 Cr2 P2 87.80(13) . . ?
C1 O1 P1 68.8(2) . . ?
C18 O7 P2 68.8(2) . . ?
O1 P1 C1 50.84(16) . . ?
O1 P1 C3 105.10(17) . . ?
C1 P1 C3 106.5(2) . . ?
O1 P1 Cr1 118.11(11) . . ?
C1 P1 Cr1 125.37(16) . . ?
C3 P1 Cr1 126.01(14) . . ?
O7 P2 C18 51.10(18) . . ?
O7 P2 C20 105.27(18) . . ?
C18 P2 C20 107.7(2) . . ?
O7 P2 Cr2 118.57(12) . . ?
C18 P2 Cr2 125.13(17) . . ?
C20 P2 Cr2 124.98(14) . . ?

loop_
_geom_bond_atom_site_label_1
_geom_bond_atom_site_label_2
_geom_bond_distance
_geom_bond_site_symmetry_2
_geom_bond_publ_flag
C1 O1 1.488(5) . ?
C1 C2 1.492(6) . ?
C1 P1 1.789(4) . ?
C1 H1A 1.0000 . ?
C2 H2C 0.9800 . ?
C2 H2B 0.9800 . ?
C2 H2A 0.9800 . ?
C3 C7 1.517(6) . ?
C3 C8 1.520(6) . ?
C3 C4 1.532(6) . ?
C3 P1 1.850(4) . ?
C4 C5 1.335(6) . ?
C4 C9 1.509(6) . ?
C5 C6 1.467(6) . ?
C5 C10 1.516(6) . ?
C6 C7 1.354(6) . ?
C6 C11 1.506(6) . ?
C7 C12 1.497(5) . ?
C8 H8A 0.9800 . ?
C8 H8B 0.9800 . ?
C8 H8C 0.9800 . ?
C9 H9A 0.9800 . ?
C9 H9B 0.9800 . ?
C9 H9C 0.9800 . ?
C10 H10A 0.9800 . ?
C10 H10B 0.9800 . ?
C10 H10C 0.9800 . ?
C11 H11A 0.9800 . ?
C11 H11B 0.9800 . ?
C11 H11C 0.9800 . ?
C12 H12A 0.9800 . ?
C12 H12B 0.9800 . ?
C12 H12C 0.9800 . ?
C13 O2 1.136(5) . ?
C13 Cr1 1.880(5) . ?
C14 O3 1.142(5) . ?
C14 Cr1 1.909(5) . ?
C15 O4 1.146(5) . ?
C15 Cr1 1.908(5) . ?
C16 O5 1.156(5) . ?
C16 Cr1 1.892(5) . ?
C17 O6 1.154(5) . ?
C17 Cr1 1.895(5) . ?
C18 C19 1.487(7) . ?
C18 O7 1.494(5) . ?
C18 P2 1.789(5) . ?
C18 H18A 1.0000 . ?
C19 H19C 0.9800 . ?
C19 H19B 0.9800 . ?
C19 H19A 0.9800 . ?
C20 C21 1.506(5) . ?
C20 C24 1.525(6) . ?
C20 C25 1.543(6) . ?
C20 P2 1.852(4) . ?
C21 C22 1.331(6) . ?
C21 C26 1.511(5) . ?
C22 C23 1.495(6) . ?
C22 C27 1.503(6) . ?
C23 C24 1.350(6) . ?
C23 C28 1.487(6) . ?
C24 C29 1.498(6) . ?
C25 H25A 0.9800 . ?
C25 H25B 0.9800 . ?
C25 H25C 0.9800 . ?
C26 H26A 0.9800 . ?
C26 H26B 0.9800 . ?
C26 H26C 0.9800 . ?
C27 H27A 0.9800 . ?
C27 H27B 0.9800 . ?
C27 H27C 0.9800 . ?
C28 H28A 0.9800 . ?
C28 H28B 0.9800 . ?
C28 H28C 0.9800 . ?
C29 H29C 0.9800 . ?
C29 H29B 0.9800 . ?
C29 H29A 0.9800 . ?
C30 O8 1.158(6) . ?
C30 Cr2 1.864(5) . ?
C31 O9 1.140(5) . ?
C31 Cr2 1.915(5) . ?
C32 O10 1.149(6) . ?
C32 Cr2 1.887(5) . ?
C33 O11 1.158(5) . ?
C33 Cr2 1.886(5) . ?
C34 O12 1.148(5) . ?
C34 Cr2 1.896(5) . ?
Cr1 P1 2.3331(13) . ?
Cr2 P2 2.3363(13) . ?
O1 P1 1.668(3) . ?
O7 P2 1.664(3) . ?
